data_7204289
loop_
_publ_author_name
'Nishimura, Kazukuni'
'Khasanov, Salavat S.'
'Saito, Gunzi'

_publ_section_title
;
 Charge transfer, proton transfer and clathrate compounds of
 dihydrotetracyanodiphenoquinodimethane (H2TCNDQ) having highly acidic
 protonsElectronic supplementary information (ESI) available: elemental
 analysis results for H2TCNDQ complexes. See
 http://www.rsc.org/suppdata/jm/b1/b109503j/
;
_journal_issue 6
_journal_name_full 'Journal of Materials Chemistry'
_journal_page_first 1693
_journal_paper_doi 10.1039/b109503j
_journal_volume 12
_journal_year 2002
_chemical_formula_moiety 'C18 H10 N4'
_chemical_formula_sum 'C18 H10 N4'
_chemical_formula_weight 282.30
_chemical_melting_point 453.15
_chemical_name_common H2TCNDQ
_chemical_name_systematic
; 
dihydro-tetracyanoquinodiphenoquinodimethane 
;
_space_group_IT_number 15
_symmetry_cell_setting monoclinic
_symmetry_space_group_name_Hall '-C 2yc'
_symmetry_space_group_name_H-M 'C 1 2/c 1'
_atom_sites_solution_hydrogens geom
_atom_sites_solution_primary direct
_atom_sites_solution_secondary difmap
_audit_creation_method SHELXL-97
_cell_angle_alpha 90.00
_cell_angle_beta 98.639(13)
_cell_angle_gamma 90.00
_cell_formula_units_Z 4
_cell_length_a 25.255(5)
_cell_length_b 7.0840(12)
_cell_length_c 8.2600(17)
_cell_measurement_reflns_used 33
_cell_measurement_temperature 293(2)
_cell_measurement_theta_max 27.5
_cell_measurement_theta_min 0
_cell_volume 1461.0(5)
_computing_cell_refinement 'MXC(MAC Science)'
_computing_data_collection 'MXC(MAC Science)'
_computing_data_reduction Crystan
_computing_molecular_graphics 'ORTEP III'
_computing_structure_refinement 'SHELXL-97 (Sheldrick, 1997)'
_computing_structure_solution SIR92
_diffrn_ambient_temperature 293(2)
_diffrn_measured_fraction_theta_full 0.959
_diffrn_measured_fraction_theta_max 0.959
_diffrn_measurement_device_type 'Mac Science DIP-2020K'
_diffrn_measurement_method theta/2theta
_diffrn_radiation_monochromator graphite
_diffrn_radiation_source 'fine-focus sealed tube'
_diffrn_radiation_type MoK\a
_diffrn_radiation_wavelength 0.71073
_diffrn_reflns_av_R_equivalents 0.0000
_diffrn_reflns_av_sigmaI/netI 0.0283
_diffrn_reflns_limit_h_max 31
_diffrn_reflns_limit_h_min 0
_diffrn_reflns_limit_k_max 8
_diffrn_reflns_limit_k_min 0
_diffrn_reflns_limit_l_max 10
_diffrn_reflns_limit_l_min -10
_diffrn_reflns_number 1441
_diffrn_reflns_theta_full 26.36
_diffrn_reflns_theta_max 26.36
_diffrn_reflns_theta_min 2.99
_exptl_absorpt_coefficient_mu 0.069
_exptl_absorpt_correction_type none
_exptl_crystal_colour pale-purple
_exptl_crystal_density_diffrn 1.283
_exptl_crystal_density_method 'not measured'
_exptl_crystal_description plate
_exptl_crystal_F_000 584
_exptl_crystal_size_max 0.35
_exptl_crystal_size_mid 0.30
_exptl_crystal_size_min 0.07
_refine_diff_density_max 0.114
_refine_diff_density_min -0.151
_refine_diff_density_rms 0.035
_refine_ls_extinction_method none
_refine_ls_goodness_of_fit_ref 1.105
_refine_ls_hydrogen_treatment 'refall (H5) / noref (other hydrogen atoms)'
_refine_ls_matrix_type full
_refine_ls_number_parameters 108
_refine_ls_number_reflns 1441
_refine_ls_number_restraints 0
_refine_ls_restrained_S_all 1.105
_refine_ls_R_factor_all 0.0873
_refine_ls_R_factor_gt 0.0589
_refine_ls_shift/su_max 0.004
_refine_ls_shift/su_mean 0.001
_refine_ls_structure_factor_coef Fsqd
_refine_ls_weighting_details 'calc w=1/[\s^2^(Fo^2^)+(0.0566P)^2^+0.7764P] where P=(Fo^2^+2Fc^2^)/3'
_refine_ls_weighting_scheme calc
_refine_ls_wR_factor_gt 0.1421
_refine_ls_wR_factor_ref 0.1591
_reflns_number_gt 969
_reflns_number_total 1441
_reflns_threshold_expression >2sigma(I)
_cod_data_source_file b109503j.txt
_cod_data_source_block H2TCNDQ
_cod_depositor_comments
;
The following automatic conversions were performed:

'_chemical_melting_point' value '180 degree C' was changed to
'453.15' - it was converted from degrees Celsius(C) to Kelvins(K).

Automatic conversion script
Id: cif_fix_values 1569 2011-02-09 13:29:24Z adriana 
;
_cod_original_sg_symbol_H-M C2/c
_cod_database_code 7204289

loop_
_symmetry_equiv_pos_as_xyz
'x, y, z'
'-x, y, -z+1/2'
'x+1/2, y+1/2, z'
'-x+1/2, y+1/2, -z+1/2'
'-x, -y, -z'
'x, -y, z-1/2'
'-x+1/2, -y+1/2, -z'
'x+1/2, -y+1/2, z-1/2'

loop_
_atom_site_label
_atom_site_type_symbol
_atom_site_fract_x
_atom_site_fract_y
_atom_site_fract_z
_atom_site_U_iso_or_equiv
_atom_site_adp_type
_atom_site_occupancy
_atom_site_symmetry_multiplicity
_atom_site_calc_flag
_atom_site_refinement_flags
_atom_site_disorder_assembly
_atom_site_disorder_group
N1 N 0.35200(10) 0.2898(4) -0.4820(3) 0.0990(8) Uani 1 1 d . . .
N2 N 0.25669(10) 0.0622(5) -0.1442(3) 0.1201(10) Uani 1 1 d . . .
C3 C 0.34401(9) 0.2898(4) -0.3497(3) 0.0740(7) Uani 1 1 d . . .
C4 C 0.29061(9) 0.1605(4) -0.1605(3) 0.0805(7) Uani 1 1 d . . .
C5 C 0.33423(8) 0.2920(3) -0.1784(3) 0.0664(6) Uani 1 1 d . . .
H5 H 0.3208(10) 0.418(4) -0.157(3) 0.088(8) Uiso 1 1 d . . .
C6 C 0.38465(8) 0.2558(3) -0.0537(3) 0.0604(6) Uani 1 1 d . . .
C7 C 0.43494(9) 0.2804(4) -0.0958(3) 0.0767(7) Uani 1 1 d . . .
H7 H 0.4389 0.3083 -0.2071 0.103(9) Uiso 1 1 calc R . .
C8 C 0.47989(8) 0.2649(4) 0.0231(3) 0.0772(7) Uani 1 1 d . . .
H8 H 0.5147 0.2823 -0.0080 0.097(8) Uiso 1 1 calc R . .
C9 C 0.47603(8) 0.2252(3) 0.1850(3) 0.0597(5) Uani 1 1 d . . .
C10 C 0.42495(8) 0.1963(3) 0.2240(3) 0.0732(7) Uani 1 1 d . . .
H10 H 0.4208 0.1648 0.3345 0.091(8) Uiso 1 1 calc R . .
C11 C 0.38002(8) 0.2122(3) 0.1062(3) 0.0735(7) Uani 1 1 d . . .
H11 H 0.3452 0.1926 0.1363 0.101(8) Uiso 1 1 calc R . .

loop_
_atom_site_aniso_label
_atom_site_aniso_U_11
_atom_site_aniso_U_22
_atom_site_aniso_U_33
_atom_site_aniso_U_23
_atom_site_aniso_U_13
_atom_site_aniso_U_12
N1 0.0934(17) 0.114(2) 0.0868(16) 0.0086(15) 0.0038(13) 0.0053(13)
N2 0.0703(15) 0.155(3) 0.124(2) 0.0096(18) -0.0200(13) -0.0388(16)
C3 0.0595(14) 0.0753(16) 0.0813(17) 0.0022(13) -0.0093(12) 0.0024(11)
C4 0.0494(13) 0.1020(19) 0.0822(16) -0.0012(14) -0.0157(11) -0.0086(13)
C5 0.0488(12) 0.0691(15) 0.0752(15) -0.0055(11) -0.0102(10) 0.0025(10)
C6 0.0438(11) 0.0591(11) 0.0737(14) -0.0033(10) -0.0066(9) -0.0003(8)
C7 0.0479(12) 0.108(2) 0.0709(15) -0.0039(13) -0.0006(10) -0.0036(11)
C8 0.0412(11) 0.109(2) 0.0789(15) -0.0049(14) 0.0019(10) -0.0044(11)
C9 0.0423(11) 0.0572(12) 0.0761(14) -0.0005(10) -0.0025(9) -0.0001(8)
C10 0.0457(12) 0.0908(17) 0.0790(16) 0.0161(13) -0.0036(10) -0.0050(11)
C11 0.0414(11) 0.0886(17) 0.0870(16) 0.0143(13) -0.0021(10) -0.0058(10)

loop_
_atom_type_symbol
_atom_type_description
_atom_type_scat_dispersion_real
_atom_type_scat_dispersion_imag
_atom_type_scat_source
C C 0.0033 0.0016 'International Tables Vol C Tables 4.2.6.8 and 6.1.1.4'
H H 0.0000 0.0000 'International Tables Vol C Tables 4.2.6.8 and 6.1.1.4'
N N 0.0061 0.0033 'International Tables Vol C Tables 4.2.6.8 and 6.1.1.4'

loop_
_geom_angle_atom_site_label_1
_geom_angle_atom_site_label_2
_geom_angle_atom_site_label_3
_geom_angle
_geom_angle_site_symmetry_1
_geom_angle_site_symmetry_3
_geom_angle_publ_flag
N1 C3 C5 179.2(3) . . ?
N2 C4 C5 178.4(3) . . ?
C4 C5 C3 109.09(19) . . ?
C4 C5 C6 112.69(19) . . ?
C3 C5 C6 113.68(19) . . ?
C4 C5 H5 105.9(14) . . ?
C3 C5 H5 107.4(14) . . ?
C6 C5 H5 107.6(14) . . ?
C7 C6 C11 118.98(19) . . ?
C7 C6 C5 120.8(2) . . ?
C11 C6 C5 119.98(19) . . ?
C6 C7 C8 119.9(2) . . ?
C6 C7 H7 120.1 . . ?
C8 C7 H7 120.1 . . ?
C9 C8 C7 122.0(2) . . ?
C9 C8 H8 119.0 . . ?
C7 C8 H8 119.0 . . ?
C8 C9 C10 117.15(19) . . ?
C8 C9 C9 121.8(2) . 2_655 ?
C10 C9 C9 120.9(3) . 2_655 ?
C11 C10 C9 121.1(2) . . ?
C11 C10 H10 119.5 . . ?
C9 C10 H10 119.5 . . ?
C6 C11 C10 120.9(2) . . ?
C6 C11 H11 119.6 . . ?
C10 C11 H11 119.6 . . ?

loop_
_geom_bond_atom_site_label_1
_geom_bond_atom_site_label_2
_geom_bond_distance
_geom_bond_site_symmetry_2
_geom_bond_publ_flag
N1 C3 1.141(3) . ?
N2 C4 1.128(3) . ?
C3 C5 1.473(4) . ?
C4 C5 1.467(3) . ?
C5 C6 1.535(3) . ?
C5 H5 0.98(3) . ?
C6 C7 1.377(3) . ?
C6 C11 1.378(3) . ?
C7 C8 1.389(3) . ?
C7 H7 0.9600 . ?
C8 C9 1.384(3) . ?
C8 H8 0.9600 . ?
C9 C10 1.391(3) . ?
C9 C9 1.493(4) 2_655 ?
C10 C11 1.384(3) . ?
C10 H10 0.9600 . ?
C11 H11 0.9600 . ?
